data_4081594
loop_
_publ_author_name
'Jourdain, Isabelle'
'Knorr, Michael'
'Strohmann, Carsten'
'Unkelbach, Christian'
'Rojo, Sa\'ul'
'G\'omez-Iglesias, Patricia'
'Villafa\~ne, Fernando'

_publ_section_title
;
 Reactivity of Silyl-Substituted Iron--Platinum Hydride Complexes toward
 Unsaturated Molecules: 4. Insertion of Fluorinated Aromatic Alkynes into
 the Platinum--Hydride Bond. Synthesis and Reactivity of Heterobimetallic
 Dimetallacylopentenone, Dimetallacyclobutene, \m-Vinylidene, and
 \m2-\s-Alkenyl Complexes
;
_journal_issue 19
_journal_name_full Organometallics
_journal_page_first 5343
_journal_paper_doi 10.1021/om4006438
_journal_volume 32
_journal_year 2013
_chemical_formula_sum 'C55 H43 B F7 Fe O3 P3 Pt'
_chemical_formula_weight 1239.55
_chemical_name_systematic
; 
 ? 
;
_space_group_IT_number 33
_symmetry_cell_setting orthorhombic
_symmetry_space_group_name_Hall 'P 2c -2n'
_symmetry_space_group_name_H-M 'P n a 21'
_atom_sites_solution_hydrogens geom
_atom_sites_solution_primary direct
_atom_sites_solution_secondary difmap
_audit_creation_method SHELXL-97
_cell_angle_alpha 90.00
_cell_angle_beta 90.00
_cell_angle_gamma 90.00
_cell_formula_units_Z 8
_cell_length_a 20.3646(4)
_cell_length_b 19.0445(4)
_cell_length_c 27.7836(6)
_cell_measurement_temperature 173(2)
_cell_volume 10775.4(4)
_computing_structure_refinement 'SHELXL-97 (Sheldrick, 1997)'
_computing_structure_solution 'SHELXS-97 (Sheldrick, 1990)'
_diffrn_ambient_temperature 173(2)
_diffrn_measured_fraction_theta_full 0.999
_diffrn_measured_fraction_theta_max 0.999
_diffrn_radiation_monochromator graphite
_diffrn_radiation_source 'fine-focus sealed tube'
_diffrn_radiation_type MoK\a
_diffrn_radiation_wavelength 0.71073
_diffrn_reflns_av_R_equivalents 0.0511
_diffrn_reflns_av_sigmaI/netI 0.0907
_diffrn_reflns_limit_h_max 25
_diffrn_reflns_limit_h_min -24
_diffrn_reflns_limit_k_max 23
_diffrn_reflns_limit_k_min -23
_diffrn_reflns_limit_l_max 34
_diffrn_reflns_limit_l_min -34
_diffrn_reflns_number 85037
_diffrn_reflns_theta_full 26.00
_diffrn_reflns_theta_max 26.00
_diffrn_reflns_theta_min 2.27
_exptl_absorpt_coefficient_mu 3.018
_exptl_absorpt_correction_T_max 0.7523
_exptl_absorpt_correction_T_min 0.4646
_exptl_absorpt_correction_type multi-scan
_exptl_absorpt_process_details 'CrysAlis RED; Oxford Diffraction, 2009'
_exptl_crystal_density_diffrn 1.528
_exptl_crystal_density_method 'not measured'
_exptl_crystal_F_000 4912
_exptl_crystal_size_max 0.30
_exptl_crystal_size_mid 0.10
_exptl_crystal_size_min 0.10
_refine_diff_density_max 1.322
_refine_diff_density_min -0.552
_refine_diff_density_rms 0.099
_refine_ls_abs_structure_details 'Flack H D (1983), Acta Cryst. A39, 876-881'
_refine_ls_abs_structure_Flack 0.537(5)
_refine_ls_extinction_method none
_refine_ls_goodness_of_fit_ref 1.081
_refine_ls_hydrogen_treatment mixed
_refine_ls_matrix_type full
_refine_ls_number_parameters 1274
_refine_ls_number_reflns 21022
_refine_ls_number_restraints 1
_refine_ls_restrained_S_all 1.081
_refine_ls_R_factor_all 0.0616
_refine_ls_R_factor_gt 0.0403
_refine_ls_shift/su_max 0.001
_refine_ls_shift/su_mean 0.000
_refine_ls_structure_factor_coef Fsqd
_refine_ls_weighting_details 'calc w=1/[\s^2^(Fo^2^)+(0.0390P)^2^+0.0000P] where P=(Fo^2^+2Fc^2^)/3'
_refine_ls_weighting_scheme calc
_refine_ls_wR_factor_gt 0.0958
_refine_ls_wR_factor_ref 0.0979
_reflns_number_gt 14124
_reflns_number_total 21022
_reflns_threshold_expression >2sigma(I)
_cod_data_source_file om4006438_si_002.cif
_cod_data_source_block 8d
_cod_database_code 4081594

loop_
_symmetry_equiv_pos_as_xyz
'x, y, z'
'-x, -y, z+1/2'
'-x+1/2, y+1/2, z+1/2'
'x+1/2, -y+1/2, z'

loop_
_atom_site_label
_atom_site_type_symbol
_atom_site_fract_x
_atom_site_fract_y
_atom_site_fract_z
_atom_site_U_iso_or_equiv
_atom_site_adp_type
_atom_site_occupancy
_atom_site_symmetry_multiplicity
_atom_site_calc_flag
_atom_site_refinement_flags
B1 B 0.6420(7) 0.6515(8) 0.2765(6) 0.048(4) Uiso 1 1 d .
B2 B 0.0234(6) 0.3488(8) 0.3429(5) 0.037(3) Uani 1 1 d .
C1 C 0.3395(4) 0.1942(5) 0.2424(4) 0.030(2) Uani 1 1 d .
C2 C 0.3161(5) 0.2269(6) 0.2022(4) 0.036(3) Uani 1 1 d .
H2 H 0.2741 0.2487 0.2029 0.044 Uiso 1 1 calc R
C3 C 0.3526(5) 0.2287(6) 0.1608(4) 0.042(3) Uani 1 1 d .
H3 H 0.3353 0.2490 0.1323 0.051 Uiso 1 1 calc R
C4 C 0.4139(6) 0.2008(6) 0.1614(4) 0.049(3) Uani 1 1 d .
H4 H 0.4411 0.2040 0.1337 0.059 Uiso 1 1 calc R
C5 C 0.4355(5) 0.1696(7) 0.2004(4) 0.042(3) Uani 1 1 d .
H5 H 0.4784 0.1500 0.2001 0.050 Uiso 1 1 calc R
C6 C 0.3996(5) 0.1641(6) 0.2406(4) 0.038(3) Uani 1 1 d .
H6 H 0.4162 0.1394 0.2677 0.046 Uiso 1 1 calc R
C7 C 0.2886(5) 0.2858(5) 0.3152(3) 0.023(2) Uani 1 1 d .
C8 C 0.3465(5) 0.3231(6) 0.3094(4) 0.041(3) Uani 1 1 d .
H8 H 0.3832 0.3020 0.2940 0.050 Uiso 1 1 calc R
C9 C 0.3503(6) 0.3877(6) 0.3254(5) 0.045(3) Uani 1 1 d .
H9 H 0.3896 0.4135 0.3201 0.055 Uiso 1 1 calc R
C10 C 0.2979(6) 0.4205(6) 0.3502(4) 0.045(3) Uani 1 1 d .
H10 H 0.3025 0.4663 0.3635 0.054 Uiso 1 1 calc R
C11 C 0.2421(5) 0.3848(6) 0.3543(4) 0.036(3) Uani 1 1 d .
H11 H 0.2056 0.4062 0.3697 0.043 Uiso 1 1 calc R
C12 C 0.2361(5) 0.3179(5) 0.3367(4) 0.033(3) Uani 1 1 d .
H12 H 0.1954 0.2938 0.3394 0.039 Uiso 1 1 calc R
C13 C 0.3364(4) 0.1531(5) 0.3442(3) 0.025(2) Uani 1 1 d .
H13A H 0.3499 0.1053 0.3344 0.030 Uiso 1 1 calc R
H13B H 0.3766 0.1814 0.3495 0.030 Uiso 1 1 calc R
C14 C 0.3043(5) 0.2312(5) 0.4306(3) 0.025(2) Uani 1 1 d .
C15 C 0.3639(5) 0.2642(6) 0.4285(4) 0.035(3) Uani 1 1 d .
H15 H 0.3982 0.2449 0.4095 0.042 Uiso 1 1 calc R
C16 C 0.3744(7) 0.3263(6) 0.4541(5) 0.054(4) Uani 1 1 d .
H16 H 0.4158 0.3492 0.4534 0.065 Uiso 1 1 calc R
C17 C 0.3224(7) 0.3538(6) 0.4809(4) 0.051(3) Uani 1 1 d .
H17 H 0.3291 0.3952 0.4993 0.061 Uiso 1 1 calc R
C18 C 0.2637(7) 0.3233(7) 0.4810(5) 0.053(4) Uani 1 1 d .
H18 H 0.2287 0.3440 0.4986 0.064 Uiso 1 1 calc R
C19 C 0.2534(7) 0.2622(6) 0.4561(4) 0.047(4) Uani 1 1 d .
H19 H 0.2112 0.2410 0.4563 0.056 Uiso 1 1 calc R
C20 C 0.3335(4) 0.0844(5) 0.4350(3) 0.024(2) Uani 1 1 d .
C21 C 0.3857(5) 0.0995(6) 0.4640(4) 0.033(3) Uani 1 1 d .
H21 H 0.4020 0.1461 0.4662 0.040 Uiso 1 1 calc R
C22 C 0.4137(5) 0.0476(6) 0.4896(4) 0.040(3) Uani 1 1 d .
H22 H 0.4510 0.0583 0.5088 0.048 Uiso 1 1 calc R
C23 C 0.3910(5) -0.0199(6) 0.4892(4) 0.035(3) Uani 1 1 d .
H23 H 0.4097 -0.0545 0.5096 0.042 Uiso 1 1 calc R
C24 C 0.3413(5) -0.0362(6) 0.4591(4) 0.033(3) Uani 1 1 d .
H24 H 0.3267 -0.0835 0.4566 0.040 Uiso 1 1 calc R
C25 C 0.3123(6) 0.0146(6) 0.4323(4) 0.031(3) Uani 1 1 d .
H25 H 0.2771 0.0026 0.4114 0.037 Uiso 1 1 calc R
C26 C 0.1702(4) 0.0494(6) 0.4908(4) 0.030(3) Uani 1 1 d .
C27 C 0.2170(5) 0.0868(6) 0.5178(4) 0.036(3) Uani 1 1 d .
H27 H 0.2238 0.1354 0.5119 0.043 Uiso 1 1 calc R
C28 C 0.2528(4) 0.0532(6) 0.5526(3) 0.032(3) Uani 1 1 d .
H28 H 0.2855 0.0786 0.5697 0.038 Uiso 1 1 calc R
C29 C 0.2425(5) -0.0162(7) 0.5634(4) 0.045(3) Uani 1 1 d .
H29 H 0.2666 -0.0382 0.5884 0.053 Uiso 1 1 calc R
C30 C 0.1977(6) -0.0525(7) 0.5380(4) 0.047(3) Uani 1 1 d .
H30 H 0.1908 -0.1007 0.5453 0.057 Uiso 1 1 calc R
C31 C 0.1606(5) -0.0211(5) 0.5008(4) 0.031(2) Uani 1 1 d .
H31 H 0.1296 -0.0479 0.4831 0.038 Uiso 1 1 calc R
C32 C 0.0611(5) 0.0337(5) 0.4276(4) 0.027(2) Uani 1 1 d .
C33 C 0.0725(5) -0.0179(5) 0.3922(3) 0.031(3) Uani 1 1 d .
H33 H 0.1146 -0.0226 0.3778 0.037 Uiso 1 1 calc R
C34 C 0.0218(5) -0.0615(5) 0.3788(4) 0.045(3) Uani 1 1 d .
H34 H 0.0294 -0.0957 0.3545 0.054 Uiso 1 1 calc R
C35 C -0.0374(6) -0.0571(6) 0.3987(5) 0.057(4) Uani 1 1 d .
H35 H -0.0714 -0.0879 0.3887 0.069 Uiso 1 1 calc R
C36 C -0.0493(7) -0.0083(8) 0.4336(7) 0.087(6) Uani 1 1 d .
H36 H -0.0916 -0.0055 0.4478 0.104 Uiso 1 1 calc R
C37 C -0.0003(6) 0.0370(8) 0.4483(5) 0.054(4) Uani 1 1 d .
H37 H -0.0090 0.0705 0.4728 0.065 Uiso 1 1 calc R
C38 C 0.0858(5) 0.1676(5) 0.4711(4) 0.023(2) Uani 1 1 d .
C39 C 0.0716(5) 0.2271(5) 0.4455(4) 0.026(3) Uani 1 1 d .
H39 H 0.0831 0.2298 0.4124 0.032 Uiso 1 1 calc R
C40 C 0.0418(5) 0.2812(6) 0.4665(4) 0.036(3) Uani 1 1 d .
H40 H 0.0345 0.3226 0.4481 0.043 Uiso 1 1 calc R
C41 C 0.0215(5) 0.2800(6) 0.5124(4) 0.041(3) Uani 1 1 d .
H41 H -0.0012 0.3190 0.5257 0.050 Uiso 1 1 calc R
C42 C 0.0334(5) 0.2247(7) 0.5385(4) 0.051(3) Uani 1 1 d .
H42 H 0.0191 0.2235 0.5711 0.061 Uiso 1 1 calc R
C43 C 0.0673(5) 0.1659(6) 0.5191(4) 0.038(3) Uani 1 1 d .
H43 H 0.0770 0.1263 0.5386 0.046 Uiso 1 1 calc R
C44 C 0.1497(5) 0.2216(5) 0.2701(3) 0.030(2) Uani 1 1 d .
C45 C 0.1897(4) 0.1188(7) 0.2213(4) 0.034(3) Uani 1 1 d .
C46 C 0.2319(5) 0.0592(6) 0.3022(4) 0.031(3) Uani 1 1 d .
C47 C 0.1074(4) 0.1263(6) 0.3293(3) 0.026(2) Uani 1 1 d .
H47 H 0.0745 0.1652 0.3310 0.031 Uiso 1 1 calc R
C48 C 0.1001(4) 0.0757(6) 0.2930(4) 0.027(2) Uani 1 1 d .
H48 H 0.1096 0.0270 0.3046 0.033 Uiso 1 1 calc R
C49 C 0.0529(4) 0.0772(5) 0.2565(4) 0.027(3) Uani 1 1 d .
C50 C 0.0496(5) 0.0201(6) 0.2250(4) 0.037(3) Uani 1 1 d .
H50 H 0.0780 -0.0188 0.2300 0.044 Uiso 1 1 calc R
C51 C 0.0060(7) 0.0185(7) 0.1868(5) 0.053(4) Uani 1 1 d .
H51 H 0.0057 -0.0207 0.1657 0.064 Uiso 1 1 calc R
C52 C -0.0373(6) 0.0739(7) 0.1791(4) 0.042(3) Uani 1 1 d .
C53 C -0.0844(7) 0.0731(8) 0.1381(5) 0.059(4) Uani 1 1 d .
C54 C -0.0366(5) 0.1317(7) 0.2103(4) 0.047(3) Uani 1 1 d .
H54 H -0.0664 0.1695 0.2062 0.056 Uiso 1 1 calc R
C55 C 0.0083(4) 0.1319(6) 0.2469(4) 0.037(2) Uani 1 1 d .
H55 H 0.0095 0.1719 0.2674 0.045 Uiso 1 1 calc R
C56 C 0.3793(5) 0.7120(5) 0.3088(4) 0.030(3) Uani 1 1 d .
C57 C 0.4314(5) 0.6812(5) 0.2866(3) 0.030(2) Uani 1 1 d .
H57 H 0.4708 0.7068 0.2815 0.035 Uiso 1 1 calc R
C58 C 0.4263(5) 0.6129(6) 0.2718(4) 0.041(3) Uani 1 1 d .
H58 H 0.4633 0.5905 0.2576 0.049 Uiso 1 1 calc R
C59 C 0.3677(5) 0.5758(6) 0.2771(4) 0.038(3) Uani 1 1 d .
H59 H 0.3650 0.5286 0.2662 0.045 Uiso 1 1 calc R
C60 C 0.3131(6) 0.6076(7) 0.2983(5) 0.047(4) Uani 1 1 d .
H60 H 0.2726 0.5831 0.3017 0.056 Uiso 1 1 calc R
C61 C 0.3202(5) 0.6770(6) 0.3145(4) 0.035(3) Uani 1 1 d .
H61 H 0.2843 0.7001 0.3295 0.042 Uiso 1 1 calc R
C62 C 0.3287(4) 0.8065(5) 0.3764(4) 0.028(2) Uani 1 1 d .
C63 C 0.2642(5) 0.8359(5) 0.3757(4) 0.035(2) Uani 1 1 d .
H63 H 0.2489 0.8582 0.3473 0.042 Uiso 1 1 calc R
C64 C 0.2225(6) 0.8326(6) 0.4164(4) 0.048(3) Uani 1 1 d .
H64 H 0.1796 0.8521 0.4155 0.058 Uiso 1 1 calc R
C65 C 0.2466(6) 0.7994(7) 0.4587(5) 0.055(4) Uani 1 1 d .
H65 H 0.2190 0.7963 0.4862 0.066 Uiso 1 1 calc R
C66 C 0.3104(7) 0.7708(6) 0.4608(4) 0.055(4) Uani 1 1 d .
H66 H 0.3262 0.7497 0.4896 0.066 Uiso 1 1 calc R
C67 C 0.3513(5) 0.7743(5) 0.4183(3) 0.032(2) Uani 1 1 d .
H67 H 0.3940 0.7543 0.4190 0.038 Uiso 1 1 calc R
C68 C 0.3300(4) 0.8440(5) 0.2774(3) 0.026(2) Uani 1 1 d .
H68A H 0.3153 0.8916 0.2869 0.032 Uiso 1 1 calc R
H68B H 0.2906 0.8146 0.2719 0.032 Uiso 1 1 calc R
C69 C 0.3359(4) 0.9123(5) 0.1838(4) 0.026(2) Uani 1 1 d .
C70 C 0.2916(5) 0.8923(6) 0.1491(4) 0.040(3) Uani 1 1 d .
H70 H 0.2809 0.8441 0.1449 0.048 Uiso 1 1 calc R
C71 C 0.2624(5) 0.9429(6) 0.1200(4) 0.041(3) Uani 1 1 d .
H71 H 0.2320 0.9290 0.0960 0.050 Uiso 1 1 calc R
C72 C 0.2768(5) 1.0109(6) 0.1257(4) 0.041(3) Uani 1 1 d .
H72 H 0.2562 1.0454 0.1061 0.050 Uiso 1 1 calc R
C73 C 0.3224(6) 1.0304(6) 0.1606(4) 0.043(3) Uani 1 1 d .
H73 H 0.3335 1.0785 0.1644 0.051 Uiso 1 1 calc R
C74 C 0.3513(6) 0.9818(6) 0.1895(4) 0.037(3) Uani 1 1 d .
H74 H 0.3818 0.9959 0.2134 0.044 Uiso 1 1 calc R
C75 C 0.3671(5) 0.7631(5) 0.1932(3) 0.026(2) Uani 1 1 d .
C76 C 0.3057(5) 0.7329(6) 0.1914(4) 0.040(3) Uani 1 1 d .
H76 H 0.2698 0.7553 0.2070 0.048 Uiso 1 1 calc R
C77 C 0.2962(6) 0.6739(8) 0.1686(5) 0.057(4) Uani 1 1 d .
H77 H 0.2529 0.6557 0.1663 0.068 Uiso 1 1 calc R
C78 C 0.3462(8) 0.6378(7) 0.1481(4) 0.065(4) Uani 1 1 d .
H78 H 0.3391 0.5935 0.1333 0.078 Uiso 1 1 calc R
C79 C 0.4065(7) 0.6672(7) 0.1494(4) 0.055(4) Uani 1 1 d .
H79 H 0.4423 0.6433 0.1349 0.066 Uiso 1 1 calc R
C80 C 0.4175(6) 0.7311(6) 0.1713(4) 0.033(3) Uani 1 1 d .
H80 H 0.4599 0.7520 0.1708 0.040 Uiso 1 1 calc R
C81 C 0.5803(5) 0.8348(6) 0.1462(4) 0.029(3) Uani 1 1 d .
C82 C 0.6020(4) 0.8409(5) 0.1011(4) 0.027(2) Uani 1 1 d .
H82 H 0.5954 0.8837 0.0842 0.033 Uiso 1 1 calc R
C83 C 0.6331(5) 0.7874(6) 0.0791(4) 0.037(3) Uani 1 1 d .
H83 H 0.6459 0.7924 0.0464 0.044 Uiso 1 1 calc R
C84 C 0.6469(5) 0.7253(6) 0.1029(4) 0.038(3) Uani 1 1 d .
H84 H 0.6678 0.6879 0.0863 0.046 Uiso 1 1 calc R
C85 C 0.6306(5) 0.7178(6) 0.1500(4) 0.045(3) Uani 1 1 d .
H85 H 0.6432 0.6776 0.1680 0.054 Uiso 1 1 calc R
C86 C 0.5935(6) 0.7735(7) 0.1710(5) 0.044(4) Uani 1 1 d .
H86 H 0.5775 0.7683 0.2029 0.053 Uiso 1 1 calc R
C87 C 0.6055(5) 0.9678(5) 0.1962(4) 0.026(3) Uani 1 1 d .
C88 C 0.6677(5) 0.9631(6) 0.1773(4) 0.038(3) Uani 1 1 d .
H88 H 0.6776 0.9288 0.1536 0.046 Uiso 1 1 calc R
C89 C 0.7165(6) 1.0096(7) 0.1934(4) 0.044(3) Uani 1 1 d .
H89 H 0.7588 1.0088 0.1790 0.053 Uiso 1 1 calc R
C90 C 0.7036(6) 1.0556(7) 0.2295(5) 0.052(4) Uani 1 1 d .
H90 H 0.7381 1.0829 0.2429 0.063 Uiso 1 1 calc R
C91 C 0.6406(5) 1.0627(5) 0.2467(4) 0.042(3) Uani 1 1 d .
H91 H 0.6300 1.0985 0.2692 0.050 Uiso 1 1 calc R
C92 C 0.5927(5) 1.0165(5) 0.2307(3) 0.030(3) Uani 1 1 d .
H92 H 0.5498 1.0190 0.2441 0.037 Uiso 1 1 calc R
C93 C 0.4985(4) 0.9524(5) 0.1310(3) 0.024(2) Uani 1 1 d .
C94 C 0.5110(5) 1.0213(5) 0.1194(4) 0.035(3) Uani 1 1 d .
H94 H 0.5428 1.0468 0.1373 0.042 Uiso 1 1 calc R
C95 C 0.4787(5) 1.0539(6) 0.0825(4) 0.040(3) Uani 1 1 d .
H95 H 0.4885 1.1013 0.0747 0.048 Uiso 1 1 calc R
C96 C 0.4326(5) 1.0184(7) 0.0572(4) 0.047(3) Uani 1 1 d .
H96 H 0.4085 1.0424 0.0330 0.056 Uiso 1 1 calc R
C97 C 0.4194(5) 0.9470(6) 0.0657(4) 0.041(3) Uani 1 1 d .
H97 H 0.3899 0.9211 0.0460 0.049 Uiso 1 1 calc R
C98 C 0.4522(5) 0.9160(6) 0.1049(4) 0.034(3) Uani 1 1 d .
H98 H 0.4422 0.8689 0.1135 0.040 Uiso 1 1 calc R
C99 C 0.4359(4) 0.9383(6) 0.3215(4) 0.031(3) Uani 1 1 d .
C100 C 0.4781(5) 0.8767(7) 0.4007(4) 0.034(3) Uani 1 1 d .
C101 C 0.5170(6) 0.7778(6) 0.3504(4) 0.036(3) Uani 1 1 d .
C102 C 0.5603(4) 0.8731(6) 0.2918(3) 0.025(2) Uani 1 1 d .
H102 H 0.5938 0.8348 0.2901 0.030 Uiso 1 1 calc R
C103 C 0.5669(4) 0.9234(5) 0.3269(4) 0.024(2) Uani 1 1 d .
H103 H 0.5570 0.9718 0.3149 0.029 Uiso 1 1 calc R
C104 C 0.6164(4) 0.9230(5) 0.3676(4) 0.028(2) Uani 1 1 d .
C105 C 0.6197(5) 0.9790(6) 0.3976(4) 0.036(3) Uani 1 1 d .
H105 H 0.5907 1.0174 0.3926 0.043 Uiso 1 1 calc R
C106 C 0.6636(6) 0.9820(7) 0.4351(4) 0.040(3) Uani 1 1 d .
H106 H 0.6646 1.0214 0.4561 0.047 Uiso 1 1 calc R
C107 C 0.7049(5) 0.9281(6) 0.4412(4) 0.033(3) Uani 1 1 d .
C108 C 0.7041(5) 0.8717(6) 0.4111(4) 0.036(2) Uani 1 1 d .
H108 H 0.7341 0.8343 0.4165 0.044 Uiso 1 1 calc R
C109 C 0.6610(4) 0.8675(6) 0.3734(4) 0.034(2) Uani 1 1 d .
H109 H 0.6614 0.8285 0.3520 0.040 Uiso 1 1 calc R
C110 C 0.7512(6) 0.9270(8) 0.4832(5) 0.053(4) Uani 1 1 d .
F1 F -0.1462(4) 0.0797(6) 0.1539(3) 0.121(4) Uani 1 1 d .
F2 F -0.0742(4) 0.1260(5) 0.1084(2) 0.078(2) Uani 1 1 d .
F3 F -0.0782(5) 0.0170(5) 0.1112(3) 0.103(3) Uani 1 1 d .
F4 F 0.7372(3) 0.8799(4) 0.5163(2) 0.070(2) Uani 1 1 d .
F5 F 0.8120(4) 0.9113(5) 0.4697(3) 0.085(3) Uani 1 1 d .
F6 F 0.7555(4) 0.9870(4) 0.5058(3) 0.088(3) Uani 1 1 d .
F7 F 0.5800(3) 0.6570(3) 0.2584(2) 0.055(2) Uani 1 1 d .
F8 F 0.6693(4) 0.7154(4) 0.2862(3) 0.073(2) Uani 1 1 d .
F9 F 0.6736(4) 0.6218(4) 0.2416(3) 0.071(3) Uani 1 1 d .
F10 F 0.6446(3) 0.6073(4) 0.3145(3) 0.065(2) Uani 1 1 d .
F11 F 0.0865(3) 0.3422(4) 0.3585(2) 0.053(2) Uani 1 1 d .
F12 F -0.0044(3) 0.2845(4) 0.3366(3) 0.073(2) Uani 1 1 d .
F13 F 0.0184(3) 0.3904(4) 0.3045(3) 0.057(2) Uani 1 1 d .
F14 F -0.0148(3) 0.3841(5) 0.3802(3) 0.088(3) Uani 1 1 d .
Fe1 Fe 0.19046(7) 0.13967(9) 0.28399(6) 0.0243(4) Uani 1 1 d .
Fe2 Fe 0.47683(7) 0.85889(8) 0.33767(6) 0.0232(4) Uani 1 1 d .
O1 O 0.1241(4) 0.2705(4) 0.2591(3) 0.050(2) Uani 1 1 d .
O2 O 0.1843(3) 0.1083(5) 0.1808(3) 0.055(3) Uani 1 1 d .
O3 O 0.2585(3) 0.0079(4) 0.3083(3) 0.0391(19) Uani 1 1 d .
O4 O 0.4092(3) 0.9898(4) 0.3144(3) 0.043(2) Uani 1 1 d .
O5 O 0.4843(4) 0.8874(6) 0.4398(3) 0.062(3) Uani 1 1 d .
O6 O 0.5449(4) 0.7287(4) 0.3631(3) 0.055(3) Uani 1 1 d .
P1 P 0.28624(12) 0.19351(14) 0.29623(10) 0.0254(6) Uani 1 1 d .
P2 P 0.28907(12) 0.14871(14) 0.39945(10) 0.0247(6) Uani 1 1 d .
P3 P 0.12716(12) 0.09426(14) 0.44285(9) 0.0245(6) Uani 1 1 d .
P4 P 0.38056(12) 0.80555(14) 0.32530(10) 0.0241(6) Uani 1 1 d .
P5 P 0.37963(12) 0.84888(13) 0.22131(9) 0.0238(6) Uani 1 1 d .
P6 P 0.54116(12) 0.90664(14) 0.17965(9) 0.0229(6) Uani 1 1 d .
Pt1 Pt 0.182721(16) 0.12725(3) 0.376201(11) 0.02303(9) Uani 1 1 d .
Pt2 Pt 0.485379(15) 0.87152(2) 0.245338(11) 0.02068(8) Uani 1 1 d .

loop_
_atom_site_aniso_label
_atom_site_aniso_U_11
_atom_site_aniso_U_22
_atom_site_aniso_U_33
_atom_site_aniso_U_23
_atom_site_aniso_U_13
_atom_site_aniso_U_12
B2 0.021(6) 0.047(8) 0.043(8) 0.016(6) 0.005(5) -0.006(5)
C1 0.019(5) 0.041(6) 0.028(6) -0.002(6) 0.004(5) -0.003(4)
C2 0.024(5) 0.041(7) 0.044(7) 0.012(5) 0.004(6) -0.001(5)
C3 0.040(7) 0.052(8) 0.035(7) -0.001(6) 0.008(6) -0.001(6)
C4 0.054(8) 0.054(9) 0.039(8) -0.005(6) 0.030(6) -0.015(7)
C5 0.027(6) 0.062(9) 0.036(7) 0.008(6) 0.014(5) 0.004(5)
C6 0.028(5) 0.046(7) 0.041(7) 0.012(6) -0.004(6) -0.008(5)
C7 0.027(5) 0.030(6) 0.013(5) 0.003(4) -0.003(4) 0.001(5)
C8 0.029(6) 0.035(7) 0.060(8) -0.020(6) 0.000(6) -0.002(6)
C9 0.029(6) 0.035(8) 0.073(10) 0.015(7) 0.004(7) -0.016(5)
C10 0.068(9) 0.013(6) 0.054(8) -0.006(5) -0.006(6) -0.002(6)
C11 0.040(6) 0.032(8) 0.035(6) 0.002(5) -0.003(5) 0.005(5)
C12 0.029(6) 0.028(6) 0.042(7) -0.001(5) -0.003(5) 0.003(5)
C13 0.029(6) 0.019(5) 0.028(6) -0.006(4) -0.001(4) -0.006(4)
C14 0.028(6) 0.018(6) 0.029(6) 0.005(4) -0.012(5) 0.002(4)
C15 0.038(7) 0.033(7) 0.034(6) 0.000(5) -0.006(5) -0.004(5)
C16 0.077(10) 0.027(8) 0.058(9) 0.007(6) 0.001(7) -0.016(7)
C17 0.085(10) 0.043(8) 0.026(6) -0.013(5) -0.007(7) -0.008(7)
C18 0.079(10) 0.040(9) 0.040(8) -0.006(6) 0.024(7) -0.006(7)
C19 0.076(10) 0.024(7) 0.041(8) -0.014(6) 0.006(7) -0.005(7)
C20 0.018(5) 0.031(6) 0.025(5) -0.005(4) -0.002(4) -0.001(4)
C21 0.028(5) 0.027(6) 0.045(7) 0.006(5) -0.002(5) 0.001(4)
C22 0.033(6) 0.051(8) 0.038(7) 0.009(6) -0.012(5) 0.004(6)
C23 0.046(7) 0.028(7) 0.032(7) 0.001(5) -0.002(5) 0.005(5)
C24 0.038(6) 0.019(6) 0.041(7) -0.002(5) -0.002(6) 0.003(5)
C25 0.025(6) 0.040(8) 0.027(6) -0.008(5) 0.004(5) -0.002(6)
C26 0.013(5) 0.044(7) 0.034(6) 0.008(5) 0.005(5) 0.008(5)
C27 0.042(7) 0.032(7) 0.034(7) -0.003(5) 0.007(6) -0.006(5)
C28 0.017(5) 0.058(8) 0.020(6) -0.001(5) -0.008(4) 0.004(5)
C29 0.037(7) 0.069(9) 0.028(6) 0.001(7) -0.011(6) 0.014(6)
C30 0.049(7) 0.046(9) 0.047(8) 0.026(6) 0.026(6) 0.013(6)
C31 0.025(6) 0.029(6) 0.040(7) 0.008(5) 0.008(5) -0.008(5)
C32 0.025(6) 0.023(6) 0.033(6) 0.008(5) -0.004(5) 0.001(5)
C33 0.038(6) 0.025(6) 0.030(6) -0.002(5) 0.002(5) -0.005(5)
C34 0.049(7) 0.016(6) 0.070(8) -0.010(6) -0.016(8) -0.007(5)
C35 0.028(7) 0.029(8) 0.114(12) -0.023(7) -0.002(7) -0.012(6)
C36 0.029(8) 0.070(12) 0.161(17) -0.053(11) 0.002(9) -0.005(8)
C37 0.038(8) 0.053(9) 0.072(10) -0.010(8) 0.029(7) -0.004(7)
C38 0.024(5) 0.019(6) 0.025(6) -0.011(4) -0.005(4) -0.001(4)
C39 0.030(6) 0.029(7) 0.020(6) -0.005(5) -0.003(5) -0.004(5)
C40 0.042(7) 0.032(7) 0.034(7) 0.004(5) 0.011(5) 0.010(5)
C41 0.045(7) 0.037(7) 0.042(7) -0.006(5) -0.017(6) 0.025(6)
C42 0.055(8) 0.059(9) 0.039(7) -0.017(6) 0.003(6) 0.022(6)
C43 0.054(7) 0.044(7) 0.018(6) 0.001(5) -0.007(5) 0.005(6)
C44 0.038(6) 0.022(6) 0.031(6) 0.000(5) -0.008(5) 0.005(5)
C45 0.016(5) 0.046(8) 0.039(7) -0.013(6) -0.001(4) -0.001(5)
C46 0.030(6) 0.026(7) 0.036(7) 0.000(5) -0.001(5) -0.003(5)
C47 0.017(5) 0.028(6) 0.033(6) 0.006(6) -0.006(4) -0.008(5)
C48 0.016(5) 0.036(7) 0.030(6) 0.007(5) 0.008(5) -0.011(4)
C49 0.016(5) 0.031(6) 0.035(7) 0.005(5) 0.011(5) -0.002(4)
C50 0.048(7) 0.025(7) 0.038(7) 0.005(5) -0.012(5) -0.009(5)
C51 0.060(9) 0.045(10) 0.056(9) 0.002(7) -0.035(8) -0.017(8)
C52 0.050(7) 0.042(8) 0.034(7) 0.005(6) -0.019(6) -0.014(6)
C53 0.065(10) 0.062(10) 0.050(9) 0.030(8) -0.024(7) -0.021(8)
C54 0.030(6) 0.065(9) 0.046(7) 0.010(7) 0.001(6) 0.000(7)
C55 0.036(5) 0.045(6) 0.032(5) -0.003(7) 0.003(6) 0.001(6)
C56 0.040(6) 0.019(6) 0.030(6) 0.010(5) -0.002(5) 0.003(5)
C57 0.033(6) 0.034(7) 0.022(6) 0.000(5) -0.006(5) 0.011(5)
C58 0.029(6) 0.052(9) 0.041(7) -0.002(6) -0.003(5) 0.015(5)
C59 0.052(7) 0.025(6) 0.036(7) 0.006(5) -0.006(5) -0.003(5)
C60 0.040(7) 0.025(7) 0.075(11) -0.006(7) -0.007(7) -0.007(6)
C61 0.031(6) 0.033(7) 0.041(7) 0.006(5) 0.012(5) 0.002(5)
C62 0.025(5) 0.026(6) 0.033(5) -0.004(6) 0.003(5) -0.011(4)
C63 0.045(6) 0.035(6) 0.026(6) -0.003(6) 0.013(6) 0.008(5)
C64 0.052(8) 0.036(8) 0.056(8) -0.009(6) 0.010(7) 0.010(6)
C65 0.039(7) 0.053(9) 0.074(10) -0.022(7) 0.030(7) -0.015(6)
C66 0.094(10) 0.038(8) 0.033(7) 0.005(6) -0.001(7) -0.029(8)
C67 0.032(6) 0.034(7) 0.028(6) 0.005(5) 0.002(5) -0.008(5)
C68 0.017(5) 0.034(6) 0.028(6) -0.001(4) 0.005(4) -0.001(4)
C69 0.015(5) 0.031(6) 0.032(6) 0.009(5) 0.008(4) 0.002(4)
C70 0.033(6) 0.037(7) 0.050(7) 0.003(5) -0.020(5) -0.001(5)
C71 0.040(6) 0.050(8) 0.034(7) 0.004(6) -0.008(5) -0.013(6)
C72 0.047(7) 0.050(8) 0.028(7) 0.009(6) 0.014(5) 0.015(6)
C73 0.048(7) 0.037(7) 0.044(7) 0.006(6) 0.001(6) 0.009(6)
C74 0.031(7) 0.035(8) 0.043(8) -0.016(6) -0.009(6) 0.009(6)
C75 0.043(7) 0.029(6) 0.007(5) 0.004(4) -0.016(5) -0.005(5)
C76 0.034(7) 0.029(7) 0.057(8) 0.010(6) -0.003(6) -0.002(5)
C77 0.046(8) 0.070(11) 0.053(9) -0.013(8) -0.010(7) -0.017(7)
C78 0.109(12) 0.037(8) 0.049(8) -0.005(6) -0.025(8) -0.023(9)
C79 0.092(11) 0.031(8) 0.043(8) -0.015(6) -0.006(7) 0.010(7)
C80 0.048(7) 0.032(7) 0.020(6) 0.001(5) 0.006(5) -0.005(6)
C81 0.021(6) 0.038(7) 0.028(7) 0.004(5) 0.003(5) 0.004(5)
C82 0.020(5) 0.032(6) 0.030(6) 0.000(5) 0.004(4) 0.007(4)
C83 0.039(7) 0.047(8) 0.024(6) 0.001(5) 0.001(5) 0.005(5)
C84 0.046(7) 0.044(7) 0.024(6) -0.016(5) 0.010(5) 0.005(6)
C85 0.049(7) 0.041(8) 0.045(8) -0.003(6) -0.001(6) 0.011(6)
C86 0.041(7) 0.056(10) 0.035(8) -0.005(6) 0.012(6) 0.016(7)
C87 0.017(5) 0.028(6) 0.033(7) 0.002(5) -0.004(5) -0.006(4)
C88 0.037(7) 0.041(8) 0.036(7) -0.011(6) -0.007(6) -0.006(6)
C89 0.036(7) 0.052(9) 0.045(8) -0.011(6) 0.018(6) -0.007(6)
C90 0.045(8) 0.055(10) 0.056(9) -0.003(7) -0.003(7) -0.024(7)
C91 0.053(7) 0.034(6) 0.039(6) -0.003(6) 0.017(7) -0.003(5)
C92 0.029(6) 0.031(7) 0.031(7) -0.002(5) 0.003(4) -0.005(5)
C93 0.022(5) 0.026(6) 0.023(6) -0.003(4) 0.002(4) 0.007(4)
C94 0.038(6) 0.033(7) 0.034(6) -0.009(5) 0.003(6) 0.015(6)
C95 0.047(7) 0.038(8) 0.035(7) -0.002(6) -0.016(6) 0.011(6)
C96 0.044(7) 0.068(9) 0.028(6) 0.013(6) 0.008(6) 0.036(6)
C97 0.029(6) 0.055(8) 0.038(7) 0.004(6) 0.007(5) 0.008(5)
C98 0.025(6) 0.037(7) 0.038(7) 0.010(5) 0.005(5) 0.007(5)
C99 0.017(5) 0.036(7) 0.040(7) -0.004(5) -0.004(5) 0.009(5)
C100 0.028(6) 0.046(8) 0.028(6) 0.004(6) 0.007(5) 0.003(5)
C101 0.038(6) 0.034(7) 0.037(6) 0.005(5) 0.003(6) -0.023(6)
C102 0.015(4) 0.054(7) 0.006(4) -0.010(6) 0.005(4) 0.005(5)
C103 0.022(5) 0.019(6) 0.031(6) 0.005(5) 0.011(5) -0.004(4)
C104 0.019(5) 0.029(6) 0.035(7) 0.002(5) 0.002(5) -0.006(4)
C105 0.025(6) 0.039(8) 0.044(8) 0.002(6) -0.004(5) -0.008(5)
C106 0.051(8) 0.043(9) 0.025(6) -0.003(6) 0.016(6) -0.018(7)
C107 0.038(6) 0.034(7) 0.026(6) 0.000(5) -0.007(5) -0.015(6)
C108 0.039(6) 0.039(7) 0.031(6) 0.007(6) -0.011(5) 0.012(6)
C109 0.041(5) 0.037(6) 0.024(5) -0.002(6) -0.003(6) 0.011(6)
C110 0.044(8) 0.065(10) 0.051(9) -0.023(7) -0.016(7) -0.016(7)
F1 0.045(5) 0.237(13) 0.081(7) 0.048(7) -0.038(5) -0.061(7)
F2 0.081(5) 0.096(6) 0.057(5) 0.029(5) -0.031(4) -0.023(5)
F3 0.148(8) 0.089(7) 0.071(6) -0.024(5) -0.067(6) 0.000(6)
F4 0.090(5) 0.080(6) 0.041(4) 0.020(4) -0.029(4) -0.027(5)
F5 0.040(4) 0.155(9) 0.060(5) -0.006(5) -0.019(4) -0.013(5)
F6 0.130(8) 0.045(5) 0.090(6) -0.009(4) -0.064(6) -0.008(5)
F7 0.026(3) 0.067(5) 0.071(5) 0.023(4) 0.000(3) 0.000(3)
F8 0.076(5) 0.043(5) 0.099(6) 0.019(5) -0.024(5) -0.012(4)
F9 0.142(7) 0.038(4) 0.034(4) 0.005(4) -0.036(5) -0.009(4)
F10 0.050(4) 0.066(6) 0.078(6) 0.047(4) -0.007(4) -0.006(4)
F11 0.015(3) 0.075(5) 0.070(5) 0.018(4) 0.001(3) 0.007(3)
F12 0.065(5) 0.053(5) 0.101(6) 0.020(5) -0.023(5) -0.006(4)
F13 0.042(4) 0.066(6) 0.063(5) 0.033(4) -0.008(4) -0.007(4)
F14 0.024(3) 0.165(9) 0.076(6) -0.010(6) 0.007(4) 0.034(4)
Fe1 0.0223(8) 0.0253(11) 0.0253(9) -0.0013(7) -0.0010(6) 0.0017(6)
Fe2 0.0205(7) 0.0266(11) 0.0225(9) 0.0008(7) 0.0022(6) 0.0000(6)
O1 0.055(5) 0.029(5) 0.066(7) 0.002(4) -0.021(4) 0.002(4)
O2 0.040(5) 0.101(9) 0.025(5) -0.018(5) 0.003(4) -0.003(4)
O3 0.038(4) 0.022(5) 0.057(5) -0.010(4) -0.005(4) 0.005(4)
O4 0.023(4) 0.041(5) 0.067(6) 0.001(4) -0.006(4) 0.004(4)
O5 0.051(6) 0.102(9) 0.032(6) -0.009(5) 0.005(4) 0.000(5)
O6 0.050(5) 0.034(5) 0.082(7) 0.020(5) -0.024(5) 0.004(4)
P1 0.0200(13) 0.0284(16) 0.0280(15) -0.0007(13) -0.0004(12) 0.0009(11)
P2 0.0213(13) 0.0252(17) 0.0275(15) -0.0028(11) -0.0009(11) 0.0005(11)
P3 0.0199(13) 0.0280(16) 0.0256(15) -0.0007(12) 0.0017(11) 0.0032(11)
P4 0.0219(13) 0.0254(16) 0.0251(15) 0.0037(12) 0.0034(12) -0.0021(11)
P5 0.0225(13) 0.0208(15) 0.0279(15) 0.0002(11) -0.0033(11) -0.0008(10)
P6 0.0236(13) 0.0245(15) 0.0205(14) -0.0015(11) 0.0009(11) 0.0003(11)
Pt1 0.01964(17) 0.0267(2) 0.0228(2) -0.0014(3) -0.00140(16) 0.00305(18)
Pt2 0.01818(16) 0.02175(19) 0.02209(19) -0.0009(3) 0.00076(16) 0.00052(17)

loop_
_atom_type_symbol
_atom_type_description
_atom_type_scat_dispersion_real
_atom_type_scat_dispersion_imag
_atom_type_scat_source
C C 0.0033 0.0016 'International Tables Vol C Tables 4.2.6.8 and 6.1.1.4'
H H 0.0000 0.0000 'International Tables Vol C Tables 4.2.6.8 and 6.1.1.4'
B B 0.0013 0.0007 'International Tables Vol C Tables 4.2.6.8 and 6.1.1.4'
O O 0.0106 0.0060 'International Tables Vol C Tables 4.2.6.8 and 6.1.1.4'
F F 0.0171 0.0103 'International Tables Vol C Tables 4.2.6.8 and 6.1.1.4'
P P 0.1023 0.0942 'International Tables Vol C Tables 4.2.6.8 and 6.1.1.4'
Fe Fe 0.3463 0.8444 'International Tables Vol C Tables 4.2.6.8 and 6.1.1.4'
Pt Pt -1.7033 8.3905 'International Tables Vol C Tables 4.2.6.8 and 6.1.1.4'

loop_
_geom_angle_atom_site_label_1
_geom_angle_atom_site_label_2
_geom_angle_atom_site_label_3
_geom_angle
F9 B1 F10 107.0(12)
F9 B1 F7 102.7(12)
F10 B1 F7 111.8(11)
F9 B1 F8 109.7(12)
F10 B1 F8 112.6(12)
F7 B1 F8 112.5(12)
F13 B2 F12 113.5(11)
F13 B2 F11 112.4(9)
F12 B2 F11 110.5(11)
F13 B2 F14 104.7(11)
F12 B2 F14 106.6(9)
F11 B2 F14 108.7(10)
C6 C1 C2 118.6(10)
C6 C1 P1 124.0(9)
C2 C1 P1 117.4(7)
C1 C2 C3 120.6(10)
C4 C3 C2 118.7(11)
C5 C4 C3 119.7(10)
C4 C5 C6 122.7(11)
C5 C6 C1 119.6(11)
C12 C7 C8 119.0(10)
C12 C7 P1 122.3(8)
C8 C7 P1 118.7(7)
C9 C8 C7 119.5(11)
C8 C9 C10 122.3(10)
C11 C10 C9 117.4(10)
C10 C11 C12 121.5(11)
C7 C12 C11 120.1(10)
P2 C13 P1 109.6(5)
C15 C14 C19 119.2(10)
C15 C14 P2 121.9(8)
C19 C14 P2 118.8(8)
C14 C15 C16 120.2(11)
C17 C16 C15 118.2(11)
C18 C17 C16 121.4(11)
C17 C18 C19 120.5(13)
C18 C19 C14 120.3(13)
C21 C20 C25 118.1(10)
C21 C20 P2 124.6(8)
C25 C20 P2 117.2(7)
C22 C21 C20 119.2(10)
C21 C22 C23 122.9(11)
C24 C23 C22 118.4(10)
C23 C24 C25 120.2(11)
C24 C25 C20 120.9(11)
C31 C26 C27 118.7(10)
C31 C26 P3 122.5(8)
C27 C26 P3 118.8(9)
C28 C27 C26 120.0(10)
C27 C28 C29 121.4(10)
C30 C29 C28 119.1(11)
C29 C30 C31 121.8(12)
C26 C31 C30 118.8(10)
C37 C32 C33 118.1(10)
C37 C32 P3 123.1(9)
C33 C32 P3 118.8(8)
C34 C33 C32 119.1(10)
C35 C34 C33 121.9(11)
C34 C35 C36 120.1(12)
C35 C36 C37 120.5(14)
C32 C37 C36 120.3(13)
C39 C38 C43 117.4(10)
C39 C38 P3 120.9(8)
C43 C38 P3 121.7(8)
C40 C39 C38 120.8(10)
C39 C40 C41 122.9(11)
C42 C41 C40 119.2(11)
C41 C42 C43 121.0(11)
C38 C43 C42 118.6(10)
O1 C44 Fe1 176.2(9)
O2 C45 Fe1 174.3(9)
O3 C46 Fe1 172.6(10)
O3 C46 Pt1 119.4(8)
Fe1 C46 Pt1 68.0(3)
C48 C47 Pt1 123.5(8)
C48 C47 Fe1 75.0(5)
Pt1 C47 Fe1 77.0(3)
C49 C48 C47 125.6(10)
C49 C48 Fe1 118.5(7)
C47 C48 Fe1 67.5(5)
C50 C49 C48 118.2(10)
C50 C49 C55 115.3(10)
C48 C49 C55 126.5(10)
C51 C50 C49 121.8(12)
C50 C51 C52 120.6(13)
C51 C52 C54 119.5(11)
C51 C52 C53 121.2(12)
C54 C52 C53 119.3(12)
F3 C53 F2 104.6(12)
F3 C53 F1 110.7(12)
F2 C53 F1 106.3(12)
F3 C53 C52 112.5(12)
F2 C53 C52 111.7(11)
F1 C53 C52 110.7(11)
C55 C54 C52 118.1(12)
C54 C55 C49 124.6(12)
C57 C56 C61 121.5(10)
C57 C56 P4 121.3(8)
C61 C56 P4 116.7(8)
C56 C57 C58 119.2(10)
C57 C58 C59 121.0(10)
C58 C59 C60 120.4(11)
C59 C60 C61 117.4(11)
C56 C61 C60 120.4(11)
C67 C62 C63 119.1(10)
C67 C62 P4 118.0(7)
C63 C62 P4 122.9(9)
C64 C63 C62 121.6(11)
C63 C64 C65 118.3(11)
C66 C65 C64 121.6(11)
C65 C66 C67 118.6(11)
C62 C67 C66 120.8(10)
P4 C68 P5 108.8(4)
C74 C69 C70 120.0(10)
C74 C69 P5 117.5(8)
C70 C69 P5 122.4(8)
C69 C70 C71 119.6(10)
C72 C71 C70 120.7(10)
C71 C72 C73 119.0(11)
C74 C73 C72 121.2(12)
C73 C74 C69 119.4(11)
C80 C75 C76 119.3(10)
C80 C75 P5 119.5(8)
C76 C75 P5 121.1(9)
C77 C76 C75 120.8(12)
C76 C77 C78 122.0(12)
C79 C78 C77 117.5(12)
C78 C79 C80 121.7(13)
C75 C80 C79 118.5(11)
C82 C81 C86 118.5(11)
C82 C81 P6 123.6(9)
C86 C81 P6 117.6(9)
C81 C82 C83 121.1(11)
C82 C83 C84 121.6(10)
C85 C84 C83 120.1(10)
C84 C85 C86 116.4(11)
C81 C86 C85 121.9(11)
C92 C87 C88 119.4(10)
C92 C87 P6 118.6(8)
C88 C87 P6 121.9(8)
C87 C88 C89 119.4(11)
C90 C89 C88 120.3(12)
C89 C90 C91 120.1(12)
C90 C91 C92 118.8(11)
C87 C92 C91 121.7(10)
C94 C93 C98 119.0(9)
C94 C93 P6 122.7(8)
C98 C93 P6 118.3(8)
C95 C94 C93 121.3(10)
C96 C95 C94 119.8(12)
C95 C96 C97 121.9(11)
C96 C97 C98 116.4(11)
C93 C98 C97 121.4(10)
O4 C99 Fe2 175.3(10)
O5 C100 Fe2 174.3(9)
O6 C101 Fe2 172.9(10)
C103 C102 Pt2 122.9(7)
C103 C102 Fe2 75.1(5)
Pt2 C102 Fe2 77.1(3)
C102 C103 C104 126.1(9)
C102 C103 Fe2 68.3(5)
C104 C103 Fe2 116.4(6)
C105 C104 C109 119.3(10)
C105 C104 C103 119.1(9)
C109 C104 C103 121.5(9)
C104 C105 C106 122.1(12)
C107 C106 C105 118.3(12)
C106 C107 C108 121.3(10)
C106 C107 C110 120.3(11)
C108 C107 C110 118.3(11)
C107 C108 C109 121.7(11)
C108 C109 C104 117.3(11)
F6 C110 F4 105.9(11)
F6 C110 F5 105.7(10)
F4 C110 F5 104.3(12)
F6 C110 C107 113.8(12)
F4 C110 C107 114.6(10)
F5 C110 C107 111.6(10)
C45 Fe1 C44 88.8(5)
C45 Fe1 C46 95.0(5)
C44 Fe1 C46 176.2(5)
C45 Fe1 C47 123.0(4)
C44 Fe1 C47 82.2(4)
C46 Fe1 C47 95.9(4)
C45 Fe1 C48 88.9(4)
C44 Fe1 C48 96.8(4)
C46 Fe1 C48 83.7(4)
C47 Fe1 C48 37.6(3)
C45 Fe1 P1 105.0(3)
C44 Fe1 P1 92.1(3)
C46 Fe1 P1 86.6(3)
C47 Fe1 P1 131.4(3)
C48 Fe1 P1 163.7(3)
C45 Fe1 Pt1 161.5(4)
C44 Fe1 Pt1 105.3(3)
C46 Fe1 Pt1 71.1(3)
C47 Fe1 Pt1 49.5(2)
C48 Fe1 Pt1 77.7(3)
P1 Fe1 Pt1 86.79(9)
C101 Fe2 C99 176.7(5)
C101 Fe2 C100 87.9(5)
C99 Fe2 C100 95.3(5)
C101 Fe2 C102 82.2(4)
C99 Fe2 C102 96.5(4)
C100 Fe2 C102 123.2(4)
C101 Fe2 C103 97.3(4)
C99 Fe2 C103 83.3(4)
C100 Fe2 C103 90.8(4)
C102 Fe2 C103 36.6(3)
C101 Fe2 P4 92.2(3)
C99 Fe2 P4 86.4(3)
C100 Fe2 P4 104.5(3)
C102 Fe2 P4 131.5(3)
C103 Fe2 P4 162.2(3)
C101 Fe2 Pt2 104.3(3)
C99 Fe2 Pt2 72.7(3)
C100 Fe2 Pt2 163.0(4)
C102 Fe2 Pt2 49.0(2)
C103 Fe2 Pt2 76.1(3)
P4 Fe2 Pt2 87.06(9)
C7 P1 C1 102.2(4)
C7 P1 C13 100.2(4)
C1 P1 C13 105.2(4)
C7 P1 Fe1 120.4(3)
C1 P1 Fe1 113.2(3)
C13 P1 Fe1 113.8(3)
C20 P2 C13 103.1(4)
C20 P2 C14 103.8(4)
C13 P2 C14 105.7(5)
C20 P2 Pt1 120.2(3)
C13 P2 Pt1 105.7(3)
C14 P2 Pt1 116.6(3)
C38 P3 C26 105.7(5)
C38 P3 C32 104.2(5)
C26 P3 C32 103.3(5)
C38 P3 Pt1 111.9(4)
C26 P3 Pt1 119.5(3)
C32 P3 Pt1 110.8(3)
C62 P4 C68 104.1(4)
C62 P4 C56 101.6(4)
C68 P4 C56 101.4(4)
C62 P4 Fe2 113.3(3)
C68 P4 Fe2 115.0(3)
C56 P4 Fe2 119.4(3)
C69 P5 C75 106.2(5)
C69 P5 C68 104.3(4)
C75 P5 C68 103.7(5)
C69 P5 Pt2 119.9(3)
C75 P5 Pt2 115.1(4)
C68 P5 Pt2 106.0(3)
C87 P6 C93 103.0(5)
C87 P6 C81 107.1(5)
C93 P6 C81 100.8(5)
C87 P6 Pt2 110.5(3)
C93 P6 Pt2 120.1(3)
C81 P6 Pt2 114.0(4)
C47 Pt1 P3 98.4(3)
C47 Pt1 P2 154.5(3)
P3 Pt1 P2 106.93(10)
C47 Pt1 Fe1 53.4(3)
P3 Pt1 Fe1 150.55(7)
P2 Pt1 Fe1 101.86(7)
C47 Pt1 C46 77.2(4)
P3 Pt1 C46 134.0(2)
P2 Pt1 C46 87.1(2)
Fe1 Pt1 C46 40.9(2)
C102 Pt2 P6 97.7(3)
C102 Pt2 P5 155.1(3)
P6 Pt2 P5 107.06(9)
C102 Pt2 Fe2 53.9(2)
P6 Pt2 Fe2 150.11(7)
P5 Pt2 Fe2 102.02(7)

loop_
_geom_bond_atom_site_label_1
_geom_bond_atom_site_label_2
_geom_bond_distance
B1 F9 1.294(16)
B1 F10 1.353(16)
B1 F7 1.363(15)
B1 F8 1.364(16)
B2 F13 1.334(14)
B2 F12 1.361(15)
B2 F11 1.362(13)
B2 F14 1.459(15)
C1 C6 1.353(13)
C1 C2 1.366(14)
C1 P1 1.846(10)
C2 C3 1.369(14)
C3 C4 1.358(15)
C4 C5 1.312(15)
C5 C6 1.340(14)
C7 C12 1.369(13)
C7 C8 1.388(13)
C7 P1 1.835(10)
C8 C9 1.310(15)
C9 C10 1.416(15)
C10 C11 1.329(14)
C11 C12 1.370(14)
C13 P2 1.816(9)
C13 P1 1.847(9)
C14 C15 1.368(13)
C14 C19 1.390(15)
C14 P2 1.819(10)
C15 C16 1.397(15)
C16 C17 1.395(16)
C17 C18 1.329(17)
C18 C19 1.371(16)
C20 C21 1.365(13)
C20 C25 1.401(15)
C20 P2 1.814(10)
C21 C22 1.345(14)
C22 C23 1.367(15)
C23 C24 1.348(14)
C24 C25 1.357(15)
C26 C31 1.385(14)
C26 C27 1.407(14)
C26 P3 1.809(10)
C27 C28 1.370(14)
C28 C29 1.371(14)
C29 C30 1.344(16)
C30 C31 1.413(14)
C32 C37 1.377(14)
C32 C33 1.411(13)
C32 P3 1.822(10)
C33 C34 1.376(13)
C34 C35 1.330(15)
C35 C36 1.363(18)
C36 C37 1.380(17)
C38 C39 1.369(14)
C38 C43 1.388(13)
C38 P3 1.809(10)
C39 C40 1.330(14)
C40 C41 1.341(14)
C41 C42 1.302(15)
C42 C43 1.421(14)
C44 O1 1.109(11)
C44 Fe1 1.809(11)
C45 O2 1.147(12)
C45 Fe1 1.788(12)
C46 O3 1.129(11)
C46 Fe1 1.821(11)
C46 Pt1 2.630(11)
C47 C48 1.402(13)
C47 Pt1 2.013(8)
C47 Fe1 2.124(9)
C48 C49 1.398(13)
C48 Fe1 2.221(9)
C49 C50 1.396(14)
C49 C55 1.409(13)
C50 C51 1.384(15)
C51 C52 1.391(17)
C52 C54 1.401(17)
C52 C53 1.489(16)
C53 F3 1.309(16)
C53 F2 1.317(13)
C53 F1 1.339(16)
C54 C55 1.367(15)
C56 C57 1.360(13)
C56 C61 1.385(13)
C56 P4 1.839(10)
C57 C58 1.368(14)
C58 C59 1.395(14)
C59 C60 1.399(16)
C60 C61 1.405(16)
C62 C67 1.395(14)
C62 C63 1.427(12)
C62 P4 1.769(11)
C63 C64 1.416(14)
C64 C65 1.421(17)
C65 C66 1.410(17)
C66 C67 1.447(14)
C68 P4 1.836(9)
C68 P5 1.859(9)
C69 C74 1.369(15)
C69 C70 1.375(13)
C69 P5 1.828(10)
C70 C71 1.390(14)
C71 C72 1.336(15)
C72 C73 1.395(15)
C73 C74 1.357(15)
C75 C80 1.341(14)
C75 C76 1.376(14)
C75 P5 1.828(10)
C76 C77 1.305(16)
C77 C78 1.353(17)
C78 C79 1.351(17)
C79 C80 1.378(15)
C81 C82 1.335(14)
C81 C86 1.381(16)
C81 P6 1.836(12)
C82 C83 1.347(13)
C83 C84 1.384(14)
C84 C85 1.357(14)
C85 C86 1.427(15)
C87 C92 1.359(13)
C87 C88 1.373(14)
C87 P6 1.813(10)
C88 C89 1.404(15)
C89 C90 1.358(16)
C90 C91 1.377(16)
C91 C92 1.387(14)
C93 C94 1.375(13)
C93 C98 1.378(13)
C93 P6 1.828(10)
C94 C95 1.366(14)
C95 C96 1.355(15)
C96 C97 1.406(15)
C97 C98 1.408(14)
C99 O4 1.140(11)
C99 Fe2 1.784(11)
C100 O5 1.111(13)
C100 Fe2 1.785(12)
C101 O6 1.148(12)
C101 Fe2 1.783(12)
C102 C103 1.373(13)
C102 Pt2 2.000(8)
C102 Fe2 2.142(8)
C103 C104 1.515(14)
C103 Fe2 2.228(8)
C104 C105 1.358(14)
C104 C109 1.403(13)
C105 C106 1.372(15)
C106 C107 1.340(16)
C107 C108 1.360(15)
C107 C110 1.500(15)
C108 C109 1.369(14)
C110 F6 1.307(14)
C110 F4 1.316(15)
C110 F5 1.327(14)
Fe1 P1 2.230(3)
Fe1 Pt1 2.5778(17)
Fe2 P4 2.235(3)
Fe2 Pt2 2.5823(16)
P2 Pt1 2.297(2)
P3 Pt1 2.259(3)
P5 Pt2 2.296(2)
P6 Pt2 2.251(3)
